data_4507581
loop_
_publ_author_name
'Jia, Li-Na'
'Hou, Lei'
'Wei, Lei'
'Jing, Xiao-Jing'
'Liu, Bo'
'Wang, Yao-Yu'
'Shi, Qi-Zhen'

_publ_section_title
;
 Five sra Topological Ln(III)-MOFs Based on Novel Metal-Carboxylate/Cl
 Chain: Structure, Near-Infrared Luminescence and Magnetic Properties
;
_journal_issue 4
_journal_name_full 'Crystal Growth &amp; Design'
_journal_page_first 1570
_journal_paper_doi 10.1021/cg301810y
_journal_volume 13
_journal_year 2013
_chemical_formula_sum 'C17 H15 Cl N O5 Sm'
_chemical_formula_weight 499.10
_chemical_name_systematic
;
 ?
;
_space_group_IT_number 62
_symmetry_cell_setting orthorhombic
_symmetry_space_group_name_Hall '-P 2ac 2n'
_symmetry_space_group_name_H-M 'P n m a'
_atom_sites_solution_hydrogens geom
_atom_sites_solution_primary direct
_atom_sites_solution_secondary difmap
_audit_creation_method SHELXL-97
_cell_angle_alpha 90.00
_cell_angle_beta 90.00
_cell_angle_gamma 90.00
_cell_formula_units_Z 4
_cell_length_a 7.2822(14)
_cell_length_b 25.977(5)
_cell_length_c 9.5234(19)
_cell_measurement_reflns_used 3734
_cell_measurement_temperature 296(2)
_cell_measurement_theta_max 28.25
_cell_measurement_theta_min 3.18
_cell_volume 1801.5(6)
_computing_structure_refinement 'SHELXL-97 (Sheldrick, 1997)'
_computing_structure_solution 'SHELXS-97 (Sheldrick, 1990)'
_diffrn_ambient_temperature 296(2)
_diffrn_measured_fraction_theta_full 0.993
_diffrn_measured_fraction_theta_max 0.993
_diffrn_radiation_monochromator graphite
_diffrn_radiation_source 'fine-focus sealed tube'
_diffrn_radiation_type MoK\a
_diffrn_radiation_wavelength 0.71073
_diffrn_reflns_av_R_equivalents 0.0442
_diffrn_reflns_av_sigmaI/netI 0.0366
_diffrn_reflns_limit_h_max 8
_diffrn_reflns_limit_h_min -8
_diffrn_reflns_limit_k_max 32
_diffrn_reflns_limit_k_min -18
_diffrn_reflns_limit_l_max 11
_diffrn_reflns_limit_l_min -10
_diffrn_reflns_number 8335
_diffrn_reflns_theta_full 25.98
_diffrn_reflns_theta_max 25.98
_diffrn_reflns_theta_min 3.18
_exptl_absorpt_coefficient_mu 3.434
_exptl_absorpt_correction_T_max 0.6638
_exptl_absorpt_correction_T_min 0.5467
_exptl_absorpt_correction_type multi-scan
_exptl_absorpt_process_details sadabs
_exptl_crystal_colour Colorless
_exptl_crystal_density_diffrn 1.840
_exptl_crystal_density_method 'not measured'
_exptl_crystal_description Prism
_exptl_crystal_F_000 972
_exptl_crystal_size_max 0.20
_exptl_crystal_size_mid 0.17
_exptl_crystal_size_min 0.13
_refine_diff_density_max 1.383
_refine_diff_density_min -1.418
_refine_diff_density_rms 0.214
_refine_ls_extinction_method none
_refine_ls_goodness_of_fit_ref 1.104
_refine_ls_hydrogen_treatment constr
_refine_ls_matrix_type full
_refine_ls_number_parameters 136
_refine_ls_number_reflns 1799
_refine_ls_number_restraints 0
_refine_ls_restrained_S_all 1.104
_refine_ls_R_factor_all 0.0660
_refine_ls_R_factor_gt 0.0508
_refine_ls_shift/su_max 0.000
_refine_ls_shift/su_mean 0.000
_refine_ls_structure_factor_coef Fsqd
_refine_ls_weighting_details 'calc w=1/[\s^2^(Fo^2^)+(0.0397P)^2^+28.7578P] where P=(Fo^2^+2Fc^2^)/3'
_refine_ls_weighting_scheme calc
_refine_ls_wR_factor_gt 0.1208
_refine_ls_wR_factor_ref 0.1321
_reflns_number_gt 1477
_reflns_number_total 1799
_reflns_threshold_expression >2sigma(I)
_cod_data_source_file cg301810y_si_002.cif
_cod_data_source_block Sm
_cod_depositor_comments
;
The following automatic conversions were performed:

'_symmetry_cell_setting' value 'Orthorhombic' changed to
'orthorhombic' according to
/home/saulius/struct/CIF-dictionaries/cif_core.dic dictionary named
'cif_core.dic' version 2.4.2 from 2011-04-26.

Automatic conversion script
Id: cif_fix_values 1891 2012-01-12 08:04:46Z andrius 
;
_cod_original_sg_symbol_H-M Pnma
_cod_database_code 4507581

loop_
_symmetry_equiv_pos_as_xyz
'x, y, z'
'-x+1/2, -y, z+1/2'
'x+1/2, -y+1/2, -z+1/2'
'-x, y+1/2, -z'
'-x, -y, -z'
'x-1/2, y, -z-1/2'
'-x-1/2, y-1/2, z-1/2'
'x, -y-1/2, z'

loop_
_atom_site_label
_atom_site_type_symbol
_atom_site_fract_x
_atom_site_fract_y
_atom_site_fract_z
_atom_site_U_iso_or_equiv
_atom_site_adp_type
_atom_site_occupancy
_atom_site_symmetry_multiplicity
_atom_site_calc_flag
_atom_site_refinement_flags
Sm1 Sm -0.58362(9) -0.2500 0.17957(8) 0.0175(3) Uani 1 2 d S
Cl1 Cl -0.4211(5) -0.2500 0.4582(4) 0.0301(8) Uani 1 2 d S
N1 N -0.390(3) -0.1805(9) -0.203(2) 0.043(5) Uani 0.50 1 d P
O1 O -0.2923(9) -0.1972(2) 0.1787(8) 0.0242(15) Uani 1 1 d .
O2 O -0.5414(10) -0.1580(3) 0.1097(11) 0.039(2) Uani 1 1 d .
O3 O -0.4914(18) -0.2500 -0.0631(14) 0.047(3) Uani 1 2 d S
C1 C -0.3714(13) -0.1577(4) 0.1265(13) 0.027(2) Uani 1 1 d .
C2 C -0.2597(18) -0.1116(5) 0.0904(13) 0.043(2) Uani 1 1 d .
C3 C -0.0727(17) -0.1130(5) 0.0773(12) 0.039(2) Uani 1 1 d .
H3A H -0.0111 -0.1438 0.0929 0.046 Uiso 1 1 calc R
C4 C 0.0263(18) -0.0700(5) 0.0418(15) 0.046(2) Uani 1 1 d .
H4A H 0.1530 -0.0729 0.0325 0.055 Uiso 1 1 calc R
C5 C -0.053(2) -0.0233(6) 0.0194(16) 0.054(3) Uani 1 1 d .
C6 C -0.237(2) -0.0203(6) 0.054(2) 0.073(3) Uani 1 1 d .
H6A H -0.2928 0.0118 0.0586 0.088 Uiso 1 1 calc R
C7 C -0.342(2) -0.0645(6) 0.082(2) 0.068(3) Uani 1 1 d .
H7A H -0.4683 -0.0616 0.0943 0.082 Uiso 1 1 calc R
C8 C -0.371(3) -0.2217(9) -0.126(3) 0.036(6) Uani 0.50 1 d P
H8A H -0.2472 -0.2339 -0.1178 0.043 Uiso 0.50 1 d PR
C9 C -0.575(5) -0.1585(16) -0.223(4) 0.078(11) Uani 0.50 1 d P
H9A H -0.6582 -0.1772 -0.1632 0.116 Uiso 0.50 1 d PR
H9B H -0.5782 -0.1227 -0.1986 0.116 Uiso 0.50 1 d PR
H9C H -0.6113 -0.1628 -0.3190 0.116 Uiso 0.50 1 d PR
C10 C -0.239(5) -0.1577(14) -0.280(3) 0.067(10) Uani 0.50 1 d P
H10A H -0.1275 -0.1750 -0.2555 0.101 Uiso 0.50 1 d PR
H10B H -0.2619 -0.1618 -0.3790 0.101 Uiso 0.50 1 d PR
H10C H -0.2289 -0.1217 -0.2587 0.101 Uiso 0.50 1 d PR

loop_
_atom_site_aniso_label
_atom_site_aniso_U_11
_atom_site_aniso_U_22
_atom_site_aniso_U_33
_atom_site_aniso_U_23
_atom_site_aniso_U_13
_atom_site_aniso_U_12
Sm1 0.0102(3) 0.0099(3) 0.0324(4) 0.000 0.0008(3) 0.000
Cl1 0.0184(16) 0.0339(18) 0.038(2) 0.000 0.0052(17) 0.000
N1 0.042(12) 0.051(13) 0.035(12) 0.001(9) 0.010(10) 0.000(10)
O1 0.018(3) 0.012(3) 0.043(4) 0.007(3) -0.001(3) -0.003(3)
O2 0.019(4) 0.023(4) 0.076(6) 0.015(4) 0.001(4) -0.002(3)
O3 0.036(7) 0.063(9) 0.042(8) 0.000 -0.007(6) 0.000
C1 0.016(5) 0.014(5) 0.052(7) 0.006(5) 0.004(5) 0.000(4)
C2 0.029(5) 0.022(5) 0.079(5) 0.012(4) 0.003(5) -0.004(4)
C3 0.028(4) 0.020(4) 0.068(5) 0.012(4) 0.003(4) -0.002(4)
C4 0.027(5) 0.025(5) 0.085(6) 0.019(5) 0.007(5) -0.003(4)
C5 0.034(5) 0.028(5) 0.100(6) 0.018(5) 0.003(5) -0.003(5)
C6 0.041(6) 0.036(5) 0.143(7) 0.029(6) 0.011(6) 0.005(5)
C7 0.036(5) 0.035(5) 0.134(7) 0.027(6) 0.010(6) 0.005(4)
C8 0.026(12) 0.037(14) 0.044(14) -0.011(11) -0.009(10) 0.002(10)
C9 0.07(3) 0.08(3) 0.08(2) 0.03(2) 0.01(2) 0.01(2)
C10 0.08(2) 0.07(2) 0.045(18) 0.004(16) 0.009(17) -0.03(2)

loop_
_atom_type_symbol
_atom_type_description
_atom_type_scat_dispersion_real
_atom_type_scat_dispersion_imag
_atom_type_scat_source
C C 0.0033 0.0016 'International Tables Vol C Tables 4.2.6.8 and 6.1.1.4'
H H 0.0000 0.0000 'International Tables Vol C Tables 4.2.6.8 and 6.1.1.4'
Cl Cl 0.1484 0.1585 'International Tables Vol C Tables 4.2.6.8 and 6.1.1.4'
N N 0.0061 0.0033 'International Tables Vol C Tables 4.2.6.8 and 6.1.1.4'
O O 0.0106 0.0060 'International Tables Vol C Tables 4.2.6.8 and 6.1.1.4'
Sm Sm -0.1638 3.4418 'International Tables Vol C Tables 4.2.6.8 and 6.1.1.4'

loop_
_geom_angle_atom_site_label_1
_geom_angle_atom_site_label_2
_geom_angle_atom_site_label_3
_geom_angle
_geom_angle_site_symmetry_1
_geom_angle_site_symmetry_3
O3 Sm1 O1 134.6(3) . 3_445
O3 Sm1 O1 134.6(3) . 6_556
O1 Sm1 O1 68.0(3) 3_445 6_556
O3 Sm1 O2 73.1(2) . 8
O1 Sm1 O2 71.9(3) 3_445 8
O1 Sm1 O2 139.2(2) 6_556 8
O3 Sm1 O2 73.1(2) . .
O1 Sm1 O2 139.2(2) 3_445 .
O1 Sm1 O2 71.9(3) 6_556 .
O2 Sm1 O2 145.9(4) 8 .
O3 Sm1 O1 76.2(3) . .
O1 Sm1 O1 145.69(13) 3_445 .
O1 Sm1 O1 102.7(2) 6_556 .
O2 Sm1 O1 114.5(2) 8 .
O2 Sm1 O1 51.5(2) . .
O3 Sm1 O1 76.2(3) . 8
O1 Sm1 O1 102.7(2) 3_445 8
O1 Sm1 O1 145.69(13) 6_556 8
O2 Sm1 O1 51.5(2) 8 8
O2 Sm1 O1 114.5(2) . 8
O1 Sm1 O1 65.7(3) . 8
O3 Sm1 Cl1 78.1(3) . 6_556
O1 Sm1 Cl1 73.29(17) 3_445 6_556
O1 Sm1 Cl1 73.29(17) 6_556 6_556
O2 Sm1 Cl1 89.04(19) 8 6_556
O2 Sm1 Cl1 89.04(19) . 6_556
O1 Sm1 Cl1 137.67(16) . 6_556
O1 Sm1 Cl1 137.67(16) 8 6_556
O3 Sm1 C1 71.5(3) . .
O1 Sm1 C1 152.8(3) 3_445 .
O1 Sm1 C1 88.0(3) 6_556 .
O2 Sm1 C1 132.8(3) 8 .
O2 Sm1 C1 25.4(3) . .
O1 Sm1 C1 26.1(2) . .
O1 Sm1 C1 90.0(2) 8 .
Cl1 Sm1 C1 112.9(2) 6_556 .
O3 Sm1 C1 71.5(3) . 8
O1 Sm1 C1 88.0(3) 3_445 8
O1 Sm1 C1 152.8(3) 6_556 8
O2 Sm1 C1 25.4(3) 8 8
O2 Sm1 C1 132.8(3) . 8
O1 Sm1 C1 90.0(2) . 8
O1 Sm1 C1 26.1(2) 8 8
Cl1 Sm1 C1 112.9(2) 6_556 8
C1 Sm1 C1 111.7(4) . 8
O3 Sm1 Cl1 139.7(3) . .
O1 Sm1 Cl1 75.51(18) 3_445 .
O1 Sm1 Cl1 75.51(18) 6_556 .
O2 Sm1 Cl1 101.1(2) 8 .
O2 Sm1 Cl1 101.1(2) . .
O1 Sm1 Cl1 70.18(17) . .
O1 Sm1 Cl1 70.18(17) 8 .
Cl1 Sm1 Cl1 142.14(11) 6_556 .
C1 Sm1 Cl1 86.7(2) . .
C1 Sm1 Cl1 86.7(2) 8 .
O3 Sm1 Sm1 94.0(3) . 6_656
O1 Sm1 Sm1 113.04(16) 3_445 6_656
O1 Sm1 Sm1 113.04(16) 6_556 6_656
O2 Sm1 Sm1 88.65(18) 8 6_656
O2 Sm1 Sm1 88.65(18) . 6_656
O1 Sm1 Sm1 38.10(15) . 6_656
O1 Sm1 Sm1 38.10(15) 8 6_656
Cl1 Sm1 Sm1 172.13(9) 6_556 6_656
C1 Sm1 Sm1 63.9(2) . 6_656
C1 Sm1 Sm1 63.9(2) 8 6_656
Cl1 Sm1 Sm1 45.73(7) . 6_656
Sm1 Cl1 Sm1 85.95(11) 6_656 .
C8 N1 C10 123(3) . .
C8 N1 C9 119(2) . .
C10 N1 C9 118(3) . .
C1 O1 Sm1 160.5(7) . 6_656
C1 O1 Sm1 93.4(5) . .
Sm1 O1 Sm1 102.4(2) 6_656 .
C1 O2 Sm1 95.4(6) . .
C8 O3 C8 70(2) . 8
C8 O3 Sm1 129.3(12) . .
C8 O3 Sm1 129.3(12) 8 .
O2 C1 O1 119.5(9) . .
O2 C1 C2 121.2(10) . .
O1 C1 C2 119.3(9) . .
O2 C1 Sm1 59.2(5) . .
O1 C1 Sm1 60.5(5) . .
C2 C1 Sm1 176.4(9) . .
C7 C2 C3 117.0(13) . .
C7 C2 C1 119.7(12) . .
C3 C2 C1 123.0(12) . .
C4 C3 C2 121.7(12) . .
C4 C3 H3A 119.1 . .
C2 C3 H3A 119.2 . .
C5 C4 C3 122.8(12) . .
C5 C4 H4A 118.5 . .
C3 C4 H4A 118.6 . .
C4 C5 C6 115.1(13) . .
C4 C5 C5 123.2(17) . 5
C6 C5 C5 121.2(17) . 5
C5 C6 C7 121.8(14) . .
C5 C6 H6A 119.1 . .
C7 C6 H6A 119.0 . .
C2 C7 C6 120.3(14) . .
C2 C7 H7A 119.8 . .
C6 C7 H7A 119.9 . .
O3 C8 N1 131(2) . .
O3 C8 C8 55.2(11) . 8
N1 C8 C8 145.1(14) . 8
O3 C8 H8A 114.4 . .
N1 C8 H8A 114.3 . .
C8 C8 H8A 70.7 8 .
C10 C9 N1 157(4) 6 .
C10 C9 H9A 50.6 6 .
N1 C9 H9A 107.9 . .
C10 C9 H9B 87.3 6 .
N1 C9 H9B 111.4 . .
H9A C9 H9B 109.5 . .
C10 C9 H9C 75.6 6 .
N1 C9 H9C 109.2 . .
H9A C9 H9C 109.5 . .
H9B C9 H9C 109.5 . .
C9 C10 N1 137(4) 6_655 .
N1 C10 H10A 109.0 . .
C9 C10 H10B 101.1 6_655 .
N1 C10 H10B 109.0 . .
H10A C10 H10B 109.5 . .
C9 C10 H10C 86.1 6_655 .
N1 C10 H10C 110.4 . .
H10A C10 H10C 109.5 . .
H10B C10 H10C 109.5 . .

loop_
_geom_bond_atom_site_label_1
_geom_bond_atom_site_label_2
_geom_bond_distance
_geom_bond_site_symmetry_2
Sm1 O3 2.407(13) .
Sm1 O1 2.452(7) 3_445
Sm1 O1 2.452(7) 6_556
Sm1 O2 2.500(7) 8
Sm1 O2 2.500(7) .
Sm1 O1 2.525(6) .
Sm1 O1 2.525(6) 8
Sm1 Cl1 2.786(4) 6_556
Sm1 Cl1 2.905(4) .
Sm1 Sm1 3.8803(9) 6_656
Cl1 Sm1 2.786(4) 6_656
N1 C8 1.31(3) .
N1 C10 1.45(4) .
N1 C9 1.48(4) .
O1 C1 1.278(12) .
O1 Sm1 2.452(7) 6_656
O2 C1 1.248(12) .
O3 C8 1.29(3) .
O3 C8 1.29(3) 8
C1 C2 1.487(16) .
C2 C7 1.366(19) .
C2 C3 1.368(17) .
C3 C4 1.371(17) .
C3 H3A 0.9300 .
C4 C5 1.360(18) .
C4 H4A 0.9300 .
C5 C6 1.38(2) .
C5 C5 1.48(3) 5
C6 C7 1.40(2) .
C6 H6A 0.9300 .
C7 H7A 0.9300 .
C8 C8 1.47(5) 8
C8 H8A 0.9600 .
C9 C10 1.20(5) 6
C9 H9A 0.9600 .
C9 H9B 0.9600 .
C9 H9C 0.9601 .
C10 C9 1.20(5) 6_655
C10 H10A 0.9600 .
C10 H10B 0.9600 .
C10 H10C 0.9600 .
